data_2017765
loop_
_publ_author_name
'Xu, Guohai'
'Xie, Yongrong'

_publ_section_title
;
 Poly[aqua(\m~2~-benzene-1,4-dicarboxylato)(\m~2~-4,4'-bipyridine
 <i>N</i>,<i>N</i>'-dioxide)cadmium(II)], a threefold interpenetrating
 diamond net
;
_journal_coeditor_code SQ3245
_journal_issue 8
_journal_name_full 'Acta Crystallographica Section C'
_journal_page_first m201
_journal_page_last m203
_journal_paper_doi 10.1107/S0108270110023553
_journal_volume 66
_journal_year 2010
_chemical_formula_iupac '[Cd (C8 H4 O4) (C10 H8 N2 O2) (H2 O)]'
_chemical_formula_moiety 'C18 H14 Cd N2 O7'
_chemical_formula_sum 'C18 H14 Cd N2 O7'
_chemical_formula_weight 482.71
_chemical_name_systematic
;
Poly[aqua(\m~2~-benzene-1,4-dicarboxylato)(\m~2~-4,4'-bipyridine
<i>N</i>,<i>N</i>'-dioxide)cadmium(II)]
;
_space_group_IT_number 15
_symmetry_cell_setting monoclinic
_symmetry_space_group_name_Hall '-C 2yc'
_symmetry_space_group_name_H-M 'C 1 2/c 1'
_atom_sites_solution_hydrogens geom
_atom_sites_solution_primary direct
_atom_sites_solution_secondary difmap
_audit_creation_method SHELXL-97
_cell_angle_alpha 90.00
_cell_angle_beta 127.4510(10)
_cell_angle_gamma 90.00
_cell_formula_units_Z 4
_cell_length_a 14.1052(15)
_cell_length_b 16.8934(18)
_cell_length_c 8.8967(10)
_cell_measurement_reflns_used 1658
_cell_measurement_temperature 293(2)
_cell_measurement_theta_max 26.03
_cell_measurement_theta_min 2.18
_cell_volume 1683.0(3)
_computing_cell_refinement 'SMART (Bruker, 1997)'
_computing_data_collection 'SMART (Bruker, 1997)'
_computing_data_reduction 'SAINT (Bruker, 1999)'
_computing_molecular_graphics 'SHELXTL-PLUS (Sheldrick, 2008)'
_computing_publication_material 'SHELXL97 (Sheldrick, 2008)'
_computing_structure_refinement 'SHELXL97 (Sheldrick, 2008)'
_computing_structure_solution 'SHELXS97 (Sheldrick, 2008)'
_diffrn_ambient_temperature 293(2)
_diffrn_measured_fraction_theta_full 0.999
_diffrn_measured_fraction_theta_max 0.996
_diffrn_measurement_device_type 'Bruker APEX diffractometer'
_diffrn_measurement_method '\f and \w scans'
_diffrn_radiation_monochromator graphite
_diffrn_radiation_source 'fine-focus sealed tube'
_diffrn_radiation_type MoK\a
_diffrn_radiation_wavelength 0.71073
_diffrn_reflns_av_R_equivalents 0.0635
_diffrn_reflns_av_sigmaI/netI 0.0422
_diffrn_reflns_limit_h_max 16
_diffrn_reflns_limit_h_min -17
_diffrn_reflns_limit_k_max 20
_diffrn_reflns_limit_k_min -14
_diffrn_reflns_limit_l_max 10
_diffrn_reflns_limit_l_min -10
_diffrn_reflns_number 4629
_diffrn_reflns_theta_full 25.00
_diffrn_reflns_theta_max 26.03
_diffrn_reflns_theta_min 2.18
_diffrn_standards_decay_% 0
_diffrn_standards_interval_count 0
_diffrn_standards_interval_time 0
_diffrn_standards_number 0
_exptl_absorpt_coefficient_mu 1.346
_exptl_absorpt_correction_T_max 0.85
_exptl_absorpt_correction_T_min 0.64
_exptl_absorpt_correction_type multi-scan
_exptl_absorpt_process_details '(SADABS; Sheldrick, 1996)'
_exptl_crystal_colour colorless
_exptl_crystal_density_diffrn 1.905
_exptl_crystal_density_method 'not measured'
_exptl_crystal_description block
_exptl_crystal_F_000 960
_exptl_crystal_size_max 0.22
_exptl_crystal_size_mid 0.18
_exptl_crystal_size_min 0.15
_refine_diff_density_max 1.068
_refine_diff_density_min -0.832
_refine_ls_extinction_method none
_refine_ls_goodness_of_fit_ref 1.070
_refine_ls_hydrogen_treatment mixed
_refine_ls_matrix_type full
_refine_ls_number_parameters 132
_refine_ls_number_reflns 1658
_refine_ls_number_restraints 0
_refine_ls_restrained_S_all 1.070
_refine_ls_R_factor_all 0.0274
_refine_ls_R_factor_gt 0.0270
_refine_ls_shift/su_max 0.000
_refine_ls_shift/su_mean 0.000
_refine_ls_structure_factor_coef Fsqd
_refine_ls_weighting_details 'calc w=1/[\s^2^(Fo^2^)+(0.0426P)^2^+2.0359P] where P=(Fo^2^+2Fc^2^)/3'
_refine_ls_weighting_scheme calc
_refine_ls_wR_factor_gt 0.0730
_refine_ls_wR_factor_ref 0.0734
_reflns_number_gt 1623
_reflns_number_total 1658
_reflns_threshold_expression I>2\s(I)
_cod_data_source_file sq3245.cif
_cod_data_source_block I
_cod_original_sg_symbol_H-M 'C 2/c'
_cod_database_code 2017765
_cod_database_fobs_code 2017765

loop_
_symmetry_equiv_pos_as_xyz
'x, y, z'
'-x, y, -z+1/2'
'x+1/2, y+1/2, z'
'-x+1/2, y+1/2, -z+1/2'
'-x, -y, -z'
'x, -y, z-1/2'
'-x+1/2, -y+1/2, -z'
'x+1/2, -y+1/2, z-1/2'

loop_
_atom_site_type_symbol
_atom_site_label
_atom_site_fract_x
_atom_site_fract_y
_atom_site_fract_z
_atom_site_U_iso_or_equiv
_atom_site_adp_type
_atom_site_calc_flag
_atom_site_refinement_flags
_atom_site_occupancy
_atom_site_disorder_assembly
_atom_site_disorder_group
Cd Cd1 0.5000 0.121775(12) 0.2500 0.01900(12) Uani d S 1 . .
C C1 0.3978(2) 0.18005(16) 0.4098(3) 0.0234(5) Uani d . 1 . .
C C2 0.3230(2) 0.21612(15) 0.4602(3) 0.0222(5) Uani d . 1 . .
C C3 0.3294(2) 0.19039(16) 0.6140(3) 0.0253(5) Uani d . 1 . .
H H3 0.3827 0.1504 0.6912 0.030 Uiso calc R 1 . .
C C4 0.2426(2) 0.27640(15) 0.3458(4) 0.0263(5) Uani d . 1 . .
H H4 0.2376 0.2943 0.2423 0.032 Uiso calc R 1 . .
C C5 0.1481(3) 0.12819(17) -0.0186(4) 0.0351(7) Uani d . 1 . .
H H5 0.1547 0.1827 -0.0248 0.042 Uiso calc R 1 . .
C C6 0.0601(3) 0.09790(19) -0.0114(4) 0.0333(6) Uani d . 1 . .
H H6 0.0084 0.1324 -0.0122 0.040 Uiso calc R 1 . .
C C7 0.0473(2) 0.01719(18) -0.0029(4) 0.0337(6) Uani d . 1 . .
C C8 0.1276(3) -0.0311(2) -0.0051(6) 0.0573(11) Uani d . 1 . .
H H8 0.1221 -0.0858 -0.0013 0.069 Uiso calc R 1 . .
C C9 0.2140(3) 0.0007(2) -0.0128(6) 0.0509(9) Uani d . 1 . .
H H9 0.2657 -0.0324 -0.0153 0.061 Uiso calc R 1 . .
N N1 0.22446(19) 0.07991(16) -0.0167(3) 0.0333(6) Uani d . 1 . .
O O1 0.30712(19) 0.10944(14) -0.0268(3) 0.0391(5) Uani d . 1 . .
O O2 0.4223(2) 0.22237(12) 0.3220(3) 0.0371(5) Uani d . 1 . .
O O3 0.42876(19) 0.10875(11) 0.4489(3) 0.0266(4) Uani d . 1 . .
O O1W 0.5000 -0.01188(16) 0.2500 0.0286(6) Uani d S 1 . .
H H1W 0.514(3) -0.042(2) 0.333(5) 0.038(9) Uiso d . 1 . .

loop_
_atom_site_aniso_label
_atom_site_aniso_U_11
_atom_site_aniso_U_22
_atom_site_aniso_U_33
_atom_site_aniso_U_12
_atom_site_aniso_U_13
_atom_site_aniso_U_23
Cd1 0.01784(17) 0.01890(17) 0.02478(17) 0.000 0.01530(13) 0.000
C1 0.0221(12) 0.0289(14) 0.0234(11) 0.0016(10) 0.0161(10) -0.0009(10)
C2 0.0227(12) 0.0223(12) 0.0266(11) 0.0010(9) 0.0176(10) 0.0001(9)
C3 0.0276(13) 0.0241(12) 0.0263(12) 0.0079(10) 0.0175(11) 0.0070(9)
C4 0.0319(14) 0.0270(13) 0.0266(11) 0.0071(11) 0.0211(11) 0.0068(10)
C5 0.0331(17) 0.0380(17) 0.0298(14) -0.0069(12) 0.0168(13) 0.0043(10)
C6 0.0322(15) 0.0350(15) 0.0316(13) -0.0043(13) 0.0188(12) 0.0013(12)
C7 0.0181(12) 0.0369(15) 0.0314(13) -0.0011(11) 0.0074(10) 0.0115(11)
C8 0.0265(15) 0.0362(18) 0.097(3) 0.0083(13) 0.0313(18) 0.0257(19)
C9 0.0226(15) 0.0416(18) 0.078(2) 0.0071(13) 0.0252(16) 0.0180(16)
N1 0.0160(11) 0.0467(15) 0.0248(10) -0.0034(10) 0.0059(9) 0.0129(10)
O1 0.0199(10) 0.0576(14) 0.0315(10) -0.0032(9) 0.0113(9) 0.0189(9)
O2 0.0497(12) 0.0322(11) 0.0560(12) 0.0098(9) 0.0461(11) 0.0109(9)
O3 0.0307(11) 0.0267(9) 0.0299(9) 0.0079(8) 0.0223(9) 0.0035(7)
O1W 0.0365(15) 0.0211(13) 0.0236(12) 0.000 0.0159(12) 0.000

loop_
_atom_type_symbol
_atom_type_description
_atom_type_scat_dispersion_real
_atom_type_scat_dispersion_imag
_atom_type_scat_source
C C 0.0033 0.0016 'International Tables Vol C Tables 4.2.6.8 and 6.1.1.4'
H H 0.0000 0.0000 'International Tables Vol C Tables 4.2.6.8 and 6.1.1.4'
N N 0.0061 0.0033 'International Tables Vol C Tables 4.2.6.8 and 6.1.1.4'
O O 0.0106 0.0060 'International Tables Vol C Tables 4.2.6.8 and 6.1.1.4'
Cd Cd -0.8075 1.2024 'International Tables Vol C Tables 4.2.6.8 and 6.1.1.4'

loop_
_geom_angle_atom_site_label_1
_geom_angle_atom_site_label_2
_geom_angle_atom_site_label_3
_geom_angle_site_symmetry_1
_geom_angle_site_symmetry_3
_geom_angle
_geom_angle_publ_flag
O1W Cd1 O2 . . 137.26(5) y
O1W Cd1 O2 . 2_655 137.26(5) no
O2 Cd1 O2 . 2_655 85.48(10) y
O1W Cd1 O1 . 2_655 84.84(6) no
O2 Cd1 O1 . 2_655 102.69(8) no
O2 Cd1 O1 2_655 2_655 84.98(9) no
O1W Cd1 O1 . . 84.84(6) y
O2 Cd1 O1 . . 84.98(9) y
O2 Cd1 O1 2_655 . 102.69(8) y
O1 Cd1 O1 2_655 . 169.67(12) y
O1W Cd1 O3 . 2_655 84.99(4) no
O2 Cd1 O3 . 2_655 135.79(7) no
O2 Cd1 O3 2_655 2_655 53.95(6) no
O1 Cd1 O3 2_655 2_655 91.53(8) no
O1 Cd1 O3 . 2_655 87.57(8) no
O1W Cd1 O3 . . 84.99(4) y
O2 Cd1 O3 . . 53.95(6) y
O2 Cd1 O3 2_655 . 135.79(7) y
O1 Cd1 O3 2_655 . 87.57(8) y
O1 Cd1 O3 . . 91.53(8) y
O3 Cd1 O3 2_655 . 169.98(9) y
O2 C1 O3 . . 122.5(2) ?
O2 C1 C2 . . 117.7(2) ?
O3 C1 C2 . . 119.7(2) ?
O2 C1 Cd1 . . 56.74(13) ?
O3 C1 Cd1 . . 66.17(14) ?
C2 C1 Cd1 . . 169.34(17) ?
C3 C2 C4 . . 119.0(2) ?
C3 C2 C1 . . 122.1(2) ?
C4 C2 C1 . . 118.9(2) ?
C4 C3 C2 7_556 . 120.7(2) ?
C4 C3 H3 7_556 . 119.7 ?
C2 C3 H3 . . 119.7 ?
C3 C4 C2 7_556 . 120.3(2) ?
C3 C4 H4 7_556 . 119.8 ?
C2 C4 H4 . . 119.8 ?
N1 C5 C6 . . 120.8(3) ?
N1 C5 H5 . . 119.6 ?
C6 C5 H5 . . 119.6 ?
C5 C6 C7 . . 121.2(3) ?
C5 C6 H6 . . 119.4 ?
C7 C6 H6 . . 119.4 ?
C6 C7 C8 . . 116.0(3) ?
C6 C7 C7 . 5 122.5(4) ?
C8 C7 C7 . 5 121.5(4) ?
C9 C8 C7 . . 121.4(3) ?
C9 C8 H8 . . 119.3 ?
C7 C8 H8 . . 119.3 ?
N1 C9 C8 . . 120.3(3) ?
N1 C9 H9 . . 119.8 ?
C8 C9 H9 . . 119.8 ?
O1 N1 C5 . . 120.3(3) ?
O1 N1 C9 . . 119.4(3) ?
C5 N1 C9 . . 120.2(3) ?
N1 O1 Cd1 . . 118.44(15) ?
C1 O2 Cd1 . . 96.34(16) ?
C1 O3 Cd1 . . 86.71(15) ?
Cd1 O1W H1W . . 128(2) ?

loop_
_geom_bond_atom_site_label_1
_geom_bond_atom_site_label_2
_geom_bond_site_symmetry_2
_geom_bond_distance
_geom_bond_publ_flag
Cd1 O1W . 2.258(3) y
Cd1 O2 . 2.314(2) y
Cd1 O2 2_655 2.314(2) no
Cd1 O1 2_655 2.316(2) no
Cd1 O1 . 2.316(2) y
Cd1 O3 2_655 2.520(2) no
Cd1 O3 . 2.520(2) y
C1 O2 . 1.253(3) ?
C1 O3 . 1.256(3) ?
C1 C2 . 1.503(3) ?
C2 C3 . 1.386(3) ?
C2 C4 . 1.398(4) ?
C3 C4 7_556 1.385(4) ?
C3 H3 . 0.9300 ?
C4 C3 7_556 1.385(4) ?
C4 H4 . 0.9300 ?
C5 N1 . 1.342(4) ?
C5 C6 . 1.381(5) ?
C5 H5 . 0.9300 ?
C6 C7 . 1.383(4) ?
C6 H6 . 0.9300 ?
C7 C8 . 1.406(5) ?
C7 C7 5 1.484(6) ?
C8 C9 . 1.371(5) ?
C8 H8 . 0.9300 ?
C9 N1 . 1.348(4) ?
C9 H9 . 0.9300 ?
N1 O1 . 1.321(3) ?
O1W H1W . 0.81(3) ?

loop_
_geom_hbond_atom_site_label_D
_geom_hbond_atom_site_label_H
_geom_hbond_atom_site_label_A
_geom_hbond_site_symmetry_A
_geom_hbond_distance_DH
_geom_hbond_distance_HA
_geom_hbond_distance_DA
_geom_hbond_angle_DHA
O1W H1W O3 5_656 0.81(3) 1.95(3) 2.755(2) 172(4)

loop_
_geom_torsion_atom_site_label_1
_geom_torsion_atom_site_label_2
_geom_torsion_atom_site_label_3
_geom_torsion_atom_site_label_4
_geom_torsion_site_symmetry_1
_geom_torsion_site_symmetry_2
_geom_torsion_site_symmetry_3
_geom_torsion_site_symmetry_4
_geom_torsion
_geom_torsion_publ_flag
O1W Cd1 C1 O2 . . . . -169.19(15) ?
O2 Cd1 C1 O2 2_655 . . . 16.1(2) ?
O1 Cd1 C1 O2 2_655 . . . 103.54(17) ?
O1 Cd1 C1 O2 . . . . -86.15(17) ?
O3 Cd1 C1 O2 2_655 . . . -16.1(3) ?
O3 Cd1 C1 O2 . . . . 173.2(3) ?
C1 Cd1 C1 O2 2_655 . . . 10.81(15) ?
O1W Cd1 C1 O3 . . . . 17.57(16) ?
O2 Cd1 C1 O3 . . . . -173.2(3) ?
O2 Cd1 C1 O3 2_655 . . . -157.19(15) ?
O1 Cd1 C1 O3 2_655 . . . -69.70(16) ?
O1 Cd1 C1 O3 . . . . 100.61(15) ?
O3 Cd1 C1 O3 2_655 . . . 170.69(12) ?
C1 Cd1 C1 O3 2_655 . . . -162.43(16) ?
O1W Cd1 C1 C2 . . . . -108.1(10) ?
O2 Cd1 C1 C2 . . . . 61.0(10) ?
O2 Cd1 C1 C2 2_655 . . . 77.1(10) ?
O1 Cd1 C1 C2 2_655 . . . 164.6(10) ?
O1 Cd1 C1 C2 . . . . -25.1(10) ?
O3 Cd1 C1 C2 2_655 . . . 45.0(11) ?
O3 Cd1 C1 C2 . . . . -125.7(10) ?
C1 Cd1 C1 C2 2_655 . . . 71.9(10) ?
O2 C1 C2 C3 . . . . -153.5(3) ?
O3 C1 C2 C3 . . . . 29.6(4) ?
Cd1 C1 C2 C3 . . . . 150.8(9) ?
O2 C1 C2 C4 . . . . 27.9(4) ?
O3 C1 C2 C4 . . . . -149.0(3) ?
Cd1 C1 C2 C4 . . . . -27.8(11) ?
C4 C2 C3 C4 . . . 7_556 0.1(4) ?
C1 C2 C3 C4 . . . 7_556 -178.5(2) ?
C3 C2 C4 C3 . . . 7_556 -0.1(4) ?
C1 C2 C4 C3 . . . 7_556 178.6(2) ?
N1 C5 C6 C7 . . . . -0.3(4) ?
C5 C6 C7 C8 . . . . -0.9(4) ?
C5 C6 C7 C7 . . . 5 -179.4(3) ?
C6 C7 C8 C9 . . . . 0.8(5) ?
C7 C7 C8 C9 5 . . . 179.2(4) ?
C7 C8 C9 N1 . . . . 0.6(6) ?
C6 C5 N1 O1 . . . . 178.8(3) ?
C6 C5 N1 C9 . . . . 1.8(4) ?
C8 C9 N1 O1 . . . . -179.0(3) ?
C8 C9 N1 C5 . . . . -1.9(5) ?
C5 N1 O1 Cd1 . . . . 100.1(2) ?
C9 N1 O1 Cd1 . . . . -82.8(3) ?
O1W Cd1 O1 N1 . . . . 67.5(2) ?
O2 Cd1 O1 N1 . . . . -70.9(2) ?
O2 Cd1 O1 N1 2_655 . . . -155.1(2) ?
O1 Cd1 O1 N1 2_655 . . . 67.5(2) ?
O3 Cd1 O1 N1 2_655 . . . 152.7(2) ?
O3 Cd1 O1 N1 . . . . -17.3(2) ?
C1 Cd1 O1 N1 2_655 . . . 178.1(2) ?
C1 Cd1 O1 N1 . . . . -43.9(2) ?
O3 C1 O2 Cd1 . . . . 7.3(3) ?
C2 C1 O2 Cd1 . . . . -169.47(18) ?
O1W Cd1 O2 C1 . . . . 15.0(2) ?
O2 Cd1 O2 C1 2_655 . . . -165.0(2) ?
O1 Cd1 O2 C1 2_655 . . . -81.23(18) ?
O1 Cd1 O2 C1 . . . . 91.77(17) ?
O3 Cd1 O2 C1 2_655 . . . 173.06(14) ?
O3 Cd1 O2 C1 . . . . -3.81(15) ?
C1 Cd1 O2 C1 2_655 . . . -172.26(11) ?
O2 C1 O3 Cd1 . . . . -6.7(3) ?
C2 C1 O3 Cd1 . . . . 170.0(2) ?
O1W Cd1 O3 C1 . . . . -163.56(15) ?
O2 Cd1 O3 C1 . . . . 3.78(14) ?
O2 Cd1 O3 C1 2_655 . . . 31.16(19) ?
O1 Cd1 O3 C1 2_655 . . . 111.42(16) ?
O1 Cd1 O3 C1 . . . . -78.88(16) ?
O3 Cd1 O3 C1 2_655 . . . -163.56(15) ?
C1 Cd1 O3 C1 2_655 . . . 41.5(4) ?
